data_7063631
loop_
_publ_author_name
'Efanov, Daniil'
'Tolstikov, Svyatoslav E.'
'Romanenko, Galina'
'Letyagin, Gleb'
'Smirnova, Kristina A.'
'Chernavin, Platon A.'
'Veber, Sergey L.'
'Romashev, Nikolay F.'
'Osik, Nataliya Alekseevna'
'Bogomyakov, Artem'

_publ_section_title
;
 Stable anion radicals based on triazole-fused furazano[3,4-b]pyrazine
 scaffold
;
_journal_name_full 'New Journal of Chemistry'
_journal_paper_doi 10.1039/D4NJ05188B
_journal_year 2025
_chemical_formula_sum 'C8.67 H12 F1.67 N2.67 O0.33'
_chemical_formula_weight 190.54
_space_group_crystal_system monoclinic
_space_group_IT_number 14
_space_group_name_Hall '-P 2yn'
_space_group_name_H-M_alt 'P 1 21/n 1'
_atom_sites_solution_hydrogens geom
_audit_creation_method SHELXL-2019/3
_audit_update_record
;
2024-11-19 deposited with the CCDC.	2025-01-31 downloaded from the CCDC.
;
_cell_angle_alpha 90
_cell_angle_beta 99.556(4)
_cell_angle_gamma 90
_cell_formula_units_Z 12
_cell_length_a 10.4306(6)
_cell_length_b 20.1188(12)
_cell_length_c 14.4748(9)
_cell_measurement_reflns_used 1536
_cell_measurement_temperature 296(2)
_cell_measurement_theta_max 13.26
_cell_measurement_theta_min 2.22
_cell_volume 2995.4(3)
_computing_cell_refinement 'Bruker SAINT'
_computing_data_collection 'Bruker APEX2'
_computing_data_reduction 'Bruker SAINT'
_computing_molecular_graphics 'Bruker SHELXTL'
_computing_publication_material 'Bruker SHELXTL'
_computing_structure_refinement 'SHELXL-2019/2 (Sheldrick, 2019)'
_computing_structure_solution 'SHELXS-97 (Sheldrick, 2008)'
_diffrn_ambient_temperature 296(2)
_diffrn_measured_fraction_theta_full 1.000
_diffrn_measured_fraction_theta_max 1.000
_diffrn_measurement_device_type 'Bruker APEX-II CCD'
_diffrn_measurement_method '\f and \w scans'
_diffrn_radiation_type MoK\a
_diffrn_radiation_wavelength 0.71073
_diffrn_reflns_av_R_equivalents 0.0694
_diffrn_reflns_av_unetI/netI 0.0726
_diffrn_reflns_Laue_measured_fraction_full 1.000
_diffrn_reflns_Laue_measured_fraction_max 1.000
_diffrn_reflns_limit_h_max 11
_diffrn_reflns_limit_h_min -11
_diffrn_reflns_limit_k_max 22
_diffrn_reflns_limit_k_min -21
_diffrn_reflns_limit_l_max 15
_diffrn_reflns_limit_l_min -16
_diffrn_reflns_number 21301
_diffrn_reflns_point_group_measured_fraction_full 1.000
_diffrn_reflns_point_group_measured_fraction_max 1.000
_diffrn_reflns_theta_full 23.255
_diffrn_reflns_theta_max 23.255
_diffrn_reflns_theta_min 2.024
_exptl_absorpt_coefficient_mu 0.103
_exptl_absorpt_correction_type none
_exptl_crystal_colour black
_exptl_crystal_density_diffrn 1.268
_exptl_crystal_description plate
_exptl_crystal_F_000 1204
_exptl_crystal_size_max 0.16
_exptl_crystal_size_mid 0.10
_exptl_crystal_size_min 0.005
_refine_diff_density_max 0.196
_refine_diff_density_min -0.198
_refine_diff_density_rms 0.040
_refine_ls_extinction_coef 0.004(2)
_refine_ls_extinction_expression Fc^*^=kFc[1+0.001xFc^2^\l^3^/sin(2\q)]^-1/4^
_refine_ls_extinction_method 'SHELXL-2019/2 (Sheldrick 2019)'
_refine_ls_goodness_of_fit_ref 0.999
_refine_ls_hydrogen_treatment constr
_refine_ls_matrix_type full
_refine_ls_number_parameters 371
_refine_ls_number_reflns 4305
_refine_ls_number_restraints 15
_refine_ls_restrained_S_all 1.014
_refine_ls_R_factor_all 0.2075
_refine_ls_R_factor_gt 0.0773
_refine_ls_shift/su_max 0.002
_refine_ls_shift/su_mean 0.000
_refine_ls_structure_factor_coef Fsqd
_refine_ls_weighting_details 'w=1/[\s^2^(Fo^2^)+(0.1542P)^2^] where P=(Fo^2^+2Fc^2^)/3'
_refine_ls_weighting_scheme calc
_refine_ls_wR_factor_gt 0.2248
_refine_ls_wR_factor_ref 0.3094
_reflns_Friedel_coverage 0.000
_reflns_number_gt 1504
_reflns_number_total 4305
_reflns_threshold_expression 'I > 2\s(I)'
_cod_data_source_file d4nj05188b2.cif
_cod_data_source_block 174x
_cod_original_sg_symbol_H-M 'P 21/n'
_cod_database_code 7063631
_shelx_shelxl_version_number 2019/3
_shelx_space_group_comment
; 
The symmetry employed for this shelxl refinement is uniquely defined 
by the following loop, which should always be used as a source of 
symmetry information in preference to the above space-group names. 
They are only intended as comments. 
;

loop_
_space_group_symop_operation_xyz
'x, y, z'
'-x+1/2, y+1/2, -z+1/2'
'-x, -y, -z'
'x-1/2, -y-1/2, z-1/2'

loop_
_atom_site_label
_atom_site_type_symbol
_atom_site_fract_x
_atom_site_fract_y
_atom_site_fract_z
_atom_site_U_iso_or_equiv
_atom_site_adp_type
_atom_site_occupancy
_atom_site_site_symmetry_order
_atom_site_calc_flag
_atom_site_refinement_flags_posn
_atom_site_refinement_flags_adp
_atom_site_refinement_flags_occupancy
_atom_site_disorder_assembly
_atom_site_disorder_group
N1 N 0.1702(4) 0.1121(2) 0.6282(3) 0.0989(13) Uani 1 1 d . . . . .
C11 C 0.1788(6) 0.1861(3) 0.6090(4) 0.1098(18) Uani 1 1 d D . . . .
H11A H 0.165465 0.209957 0.664894 0.132 Uiso 1 1 calc R U . . .
H11B H 0.266275 0.195838 0.598573 0.132 Uiso 1 1 calc R U . . .
C12 C 0.0856(6) 0.2126(3) 0.5281(5) 0.123(2) Uani 1 1 d D . . . .
H12A H -0.002848 0.211589 0.540839 0.148 Uiso 1 1 calc R U . A 1
H12B H 0.089770 0.187361 0.471631 0.148 Uiso 1 1 calc R U . A 1
C13 C 0.131(2) 0.2839(9) 0.519(3) 0.135(6) Uani 0.5 1 d D . P B 1
H13A H 0.221067 0.283644 0.508630 0.162 Uiso 0.5 1 calc R U P B 1
H13B H 0.127766 0.307848 0.576469 0.162 Uiso 0.5 1 calc R U P B 1
C14 C 0.0459(16) 0.3193(7) 0.4366(12) 0.169(4) Uani 0.5 1 d D . P B 1
H14A H 0.076227 0.363996 0.431849 0.253 Uiso 0.5 1 calc R U P B 1
H14B H 0.050589 0.295877 0.379452 0.253 Uiso 0.5 1 calc R U P B 1
H14C H -0.042557 0.320041 0.447179 0.253 Uiso 0.5 1 calc R U P B 1
C13X C 0.079(2) 0.2874(9) 0.515(3) 0.135(6) Uani 0.5 1 d D . P B 2
H13X H 0.059751 0.309358 0.570523 0.162 Uiso 0.5 1 calc R U P B 2
H13Y H 0.012374 0.299249 0.462083 0.162 Uiso 0.5 1 calc R U P B 2
C14X C 0.2134(17) 0.3065(8) 0.4958(12) 0.169(4) Uani 0.5 1 d D . P B 2
H14X H 0.216965 0.353660 0.486455 0.253 Uiso 0.5 1 calc R U P B 2
H14Y H 0.277514 0.293962 0.548410 0.253 Uiso 0.5 1 calc R U P B 2
H14Z H 0.230464 0.283922 0.440717 0.253 Uiso 0.5 1 calc R U P B 2
C21 C 0.1778(6) 0.0711(3) 0.5425(4) 0.1093(17) Uani 1 1 d D . . . .
H21A H 0.174426 0.024470 0.558973 0.131 Uiso 1 1 calc R U . . .
H21B H 0.102058 0.080551 0.495796 0.131 Uiso 1 1 calc R U . . .
C22 C 0.2964(7) 0.0826(3) 0.5002(5) 0.137(2) Uani 1 1 d D . . . .
H22A H 0.373264 0.069116 0.543358 0.164 Uiso 1 1 calc R U . . .
H22B H 0.304458 0.129445 0.486053 0.164 Uiso 1 1 calc R U . . .
C23 C 0.2830(8) 0.0415(4) 0.4104(6) 0.172(3) Uani 1 1 d D . . . .
H23A H 0.282196 -0.005267 0.426337 0.206 Uiso 1 1 calc R U . . .
H23B H 0.200723 0.051966 0.371277 0.206 Uiso 1 1 calc R U . . .
C24 C 0.3899(10) 0.0541(5) 0.3569(7) 0.229(4) Uani 1 1 d D . . . .
H24A H 0.377331 0.027263 0.301252 0.344 Uiso 1 1 calc R U . . .
H24B H 0.390043 0.100207 0.339771 0.344 Uiso 1 1 calc R U . . .
H24C H 0.471503 0.042983 0.394823 0.344 Uiso 1 1 calc R U . . .
C31 C 0.2804(5) 0.0977(3) 0.7084(4) 0.1092(18) Uani 1 1 d D . . . .
H31A H 0.361668 0.110036 0.688731 0.131 Uiso 1 1 calc R U . . .
H31B H 0.269643 0.125939 0.760812 0.131 Uiso 1 1 calc R U . . .
C32 C 0.2915(6) 0.0273(3) 0.7419(4) 0.130(2) Uani 1 1 d D . . . .
H32A H 0.308718 -0.001453 0.691608 0.155 Uiso 1 1 calc R U . . .
H32B H 0.210128 0.013502 0.760041 0.155 Uiso 1 1 calc R U . . .
C33 C 0.4007(7) 0.0208(4) 0.8251(5) 0.159(3) Uani 1 1 d D . . . .
H33A H 0.480995 0.036055 0.806582 0.191 Uiso 1 1 calc R U . . .
H33B H 0.382230 0.049709 0.874898 0.191 Uiso 1 1 calc R U . . .
C34 C 0.4200(9) -0.0478(5) 0.8620(7) 0.225(4) Uani 1 1 d D . . . .
H34A H 0.490099 -0.048288 0.914150 0.337 Uiso 1 1 calc R U . . .
H34B H 0.341776 -0.062930 0.882032 0.337 Uiso 1 1 calc R U . . .
H34C H 0.440638 -0.076598 0.813649 0.337 Uiso 1 1 calc R U . . .
C41 C 0.0383(6) 0.0931(3) 0.6561(5) 0.124(2) Uani 1 1 d D . . . .
H41A H -0.030176 0.103684 0.604266 0.149 Uiso 1 1 calc R U . . .
H41B H 0.036925 0.045448 0.665736 0.149 Uiso 1 1 calc R U . . .
C42 C 0.0078(7) 0.1273(4) 0.7437(6) 0.158(3) Uani 1 1 d D . . . .
H42A H 0.071405 0.114472 0.797433 0.190 Uiso 1 1 calc R U . . .
H42B H 0.011918 0.175104 0.736430 0.190 Uiso 1 1 calc R U . . .
C43 C -0.1276(9) 0.1072(6) 0.7594(7) 0.216(4) Uani 1 1 d D . . . .
H43A H -0.190254 0.124132 0.707637 0.259 Uiso 1 1 calc R U . C 1
H43B H -0.133285 0.059091 0.757583 0.259 Uiso 1 1 calc R U . C 1
C44 C -0.165(2) 0.1301(11) 0.8463(14) 0.238(7) Uani 0.5 1 d D . P D 1
H44A H -0.251339 0.114985 0.849730 0.357 Uiso 0.5 1 calc R U P D 1
H44B H -0.105482 0.112539 0.898411 0.357 Uiso 0.5 1 calc R U P D 1
H44C H -0.162592 0.177742 0.848342 0.357 Uiso 0.5 1 calc R U P D 1
C44X C -0.146(2) 0.0622(9) 0.8207(16) 0.238(7) Uani 0.5 1 d D . P D 2
H44X H -0.237598 0.056648 0.820112 0.357 Uiso 0.5 1 calc R U P D 2
H44Y H -0.109173 0.020775 0.805220 0.357 Uiso 0.5 1 calc R U P D 2
H44Z H -0.104946 0.076069 0.881976 0.357 Uiso 0.5 1 calc R U P D 2
O1A O -0.4471(5) 0.1981(4) 1.5281(4) 0.1690(19) Uani 1 1 d . . . . .
N2A N -0.4300(7) 0.2410(3) 1.4560(6) 0.165(2) Uani 1 1 d . . . . .
C3A C -0.3398(7) 0.2134(4) 1.4143(6) 0.125(2) Uani 1 1 d . . . . .
N4A N -0.2908(6) 0.2382(3) 1.3414(5) 0.144(2) Uani 1 1 d . . . . .
C5A C -0.1996(7) 0.1971(3) 1.3186(5) 0.1096(18) Uani 1 1 d . . . . .
N6A N -0.1279(6) 0.2074(3) 1.2507(4) 0.1286(18) Uani 1 1 d . . . . .
N7A N -0.0542(5) 0.1535(3) 1.2565(4) 0.1060(15) Uani 1 1 d . . . . .
C8A C 0.0391(7) 0.1471(4) 1.1977(5) 0.1089(18) Uani 1 1 d . . . . .
F10A F 0.1591(7) 0.2331(4) 1.2699(5) 0.323(5) Uani 1 1 d . . . . .
C10A C 0.1447(10) 0.1867(5) 1.2043(7) 0.171(3) Uani 1 1 d . . . . .
C11A C 0.2299(10) 0.1777(6) 1.1491(9) 0.192(4) Uani 1 1 d . . . . .
F12A F 0.3320(7) 0.2215(4) 1.1538(6) 0.337(5) Uani 1 1 d . . . . .
C13A C 0.2221(10) 0.1346(5) 1.0841(7) 0.140(3) Uani 1 1 d . . . . .
F14A F 0.3074(5) 0.1264(3) 1.0244(4) 0.200(2) Uani 1 1 d . . . . .
C15A C 0.1211(11) 0.0923(5) 1.0751(6) 0.162(3) Uani 1 1 d . . . . .
F16A F 0.1048(6) 0.0472(4) 1.0091(6) 0.302(4) Uani 1 1 d . . . . .
C17A C 0.0285(8) 0.1005(4) 1.1310(7) 0.147(2) Uani 1 1 d . . . . .
F18A F -0.0738(6) 0.0596(3) 1.1234(5) 0.264(3) Uani 1 1 d . . . . .
N19A N -0.0672(5) 0.1085(2) 1.3236(4) 0.1067(15) Uani 1 1 d . . . . .
C20A C -0.1601(6) 0.1357(3) 1.3650(5) 0.0993(17) Uani 1 1 d . . . . .
N21A N -0.2101(5) 0.1092(3) 1.4383(4) 0.1167(16) Uani 1 1 d . . . . .
C22A C -0.2980(7) 0.1510(4) 1.4617(5) 0.119(2) Uani 1 1 d . . . . .
N23A N -0.3643(7) 0.1411(3) 1.5307(5) 0.152(2) Uani 1 1 d . . . . .

loop_
_atom_site_aniso_label
_atom_site_aniso_U_11
_atom_site_aniso_U_22
_atom_site_aniso_U_33
_atom_site_aniso_U_23
_atom_site_aniso_U_13
_atom_site_aniso_U_12
N1 0.103(3) 0.088(4) 0.103(3) -0.012(3) 0.009(3) -0.009(2)
C11 0.131(5) 0.081(5) 0.116(5) -0.011(4) 0.017(4) -0.005(3)
C12 0.142(5) 0.084(5) 0.140(5) -0.003(4) 0.014(4) 0.004(4)
C13 0.133(19) 0.101(7) 0.168(8) 0.004(6) 0.014(14) 0.005(8)
C14 0.206(11) 0.126(9) 0.177(11) 0.043(8) 0.043(9) 0.015(8)
C13X 0.133(19) 0.101(7) 0.168(8) 0.004(6) 0.014(14) 0.005(8)
C14X 0.206(11) 0.126(9) 0.177(11) 0.043(8) 0.043(9) 0.015(8)
C21 0.124(5) 0.095(4) 0.108(4) -0.020(4) 0.016(4) 0.002(3)
C22 0.171(7) 0.114(5) 0.131(5) -0.029(4) 0.041(5) 0.019(4)
C23 0.184(8) 0.170(7) 0.170(7) -0.024(6) 0.056(6) 0.033(5)
C24 0.219(10) 0.285(12) 0.204(9) -0.052(8) 0.095(8) -0.017(8)
C31 0.101(4) 0.116(5) 0.106(4) -0.003(4) 0.005(4) -0.017(3)
C32 0.118(5) 0.131(6) 0.130(5) 0.018(4) -0.004(4) -0.004(4)
C33 0.162(7) 0.167(7) 0.146(6) 0.018(5) 0.018(5) 0.023(5)
C34 0.209(9) 0.220(10) 0.235(10) 0.091(8) 0.005(7) 0.041(7)
C41 0.105(5) 0.122(5) 0.142(5) 0.005(4) 0.014(4) -0.017(3)
C42 0.131(6) 0.174(7) 0.183(7) -0.009(6) 0.063(5) -0.020(5)
C43 0.170(9) 0.299(12) 0.184(9) 0.071(8) 0.047(7) -0.012(7)
C44 0.266(16) 0.24(2) 0.230(16) 0.017(16) 0.114(14) 0.006(17)
C44X 0.266(16) 0.24(2) 0.230(16) 0.017(16) 0.114(14) 0.006(17)
O1A 0.166(5) 0.182(5) 0.175(5) -0.008(4) 0.075(4) 0.012(4)
N2A 0.167(6) 0.148(6) 0.193(7) 0.007(5) 0.063(5) 0.031(4)
C3A 0.122(5) 0.120(6) 0.137(6) 0.001(5) 0.034(5) 0.028(4)
N4A 0.161(5) 0.129(5) 0.149(5) 0.028(4) 0.051(4) 0.036(4)
C5A 0.111(5) 0.100(5) 0.113(5) 0.006(4) 0.005(4) 0.022(4)
N6A 0.142(5) 0.122(5) 0.127(4) 0.030(3) 0.037(4) 0.030(4)
N7A 0.117(4) 0.094(4) 0.106(4) 0.009(3) 0.014(3) 0.016(3)
C8A 0.112(5) 0.109(5) 0.106(5) 0.006(4) 0.018(4) 0.004(4)
F10A 0.331(8) 0.366(8) 0.320(8) -0.217(7) 0.199(7) -0.215(7)
C10A 0.161(8) 0.211(9) 0.155(7) -0.066(6) 0.065(6) -0.059(7)
C11A 0.185(9) 0.210(10) 0.203(10) -0.060(8) 0.097(8) -0.077(7)
F12A 0.297(7) 0.392(9) 0.375(9) -0.149(8) 0.215(7) -0.195(7)
C13A 0.140(7) 0.153(8) 0.137(7) 0.016(6) 0.050(6) 0.019(6)
F14A 0.183(4) 0.235(5) 0.204(4) 0.016(4) 0.101(4) 0.012(3)
C15A 0.155(7) 0.198(9) 0.142(7) -0.057(6) 0.052(6) 0.001(7)
F16A 0.258(6) 0.350(9) 0.336(8) -0.193(7) 0.165(6) -0.085(6)
C17A 0.128(6) 0.145(7) 0.173(7) -0.040(6) 0.040(6) -0.021(5)
F18A 0.194(5) 0.299(6) 0.327(7) -0.181(6) 0.126(5) -0.113(5)
N19A 0.110(4) 0.100(4) 0.110(4) 0.009(3) 0.019(3) 0.011(3)
C20A 0.098(4) 0.088(5) 0.103(5) 0.001(4) -0.007(4) -0.004(4)
N21A 0.120(4) 0.110(4) 0.123(4) 0.000(3) 0.031(3) 0.009(3)
C22A 0.113(5) 0.135(7) 0.114(5) -0.003(5) 0.032(4) -0.014(5)
N23A 0.160(5) 0.147(6) 0.156(5) 0.003(4) 0.050(5) 0.008(4)

loop_
_atom_type_symbol
_atom_type_description
_atom_type_scat_dispersion_real
_atom_type_scat_dispersion_imag
_atom_type_scat_source
C C 0.0033 0.0016 'International Tables Vol C Tables 4.2.6.8 and 6.1.1.4'
H H 0.0000 0.0000 'International Tables Vol C Tables 4.2.6.8 and 6.1.1.4'
N N 0.0061 0.0033 'International Tables Vol C Tables 4.2.6.8 and 6.1.1.4'
O O 0.0106 0.0060 'International Tables Vol C Tables 4.2.6.8 and 6.1.1.4'
F F 0.0171 0.0103 'International Tables Vol C Tables 4.2.6.8 and 6.1.1.4'

loop_
_geom_angle_atom_site_label_1
_geom_angle_atom_site_label_2
_geom_angle_atom_site_label_3
_geom_angle
_geom_angle_site_symmetry_1
_geom_angle_site_symmetry_3
_geom_angle_publ_flag
C21 N1 C11 112.0(4) . . ?
C21 N1 C31 112.8(4) . . ?
C11 N1 C31 105.4(4) . . ?
C21 N1 C41 104.6(4) . . ?
C11 N1 C41 111.8(4) . . ?
C31 N1 C41 110.3(4) . . ?
C12 C11 N1 116.3(5) . . ?
C11 C12 C13X 117.8(13) . . ?
C11 C12 C13 103.5(11) . . ?
C12 C13 C14 110.7(16) . . ?
C12 C13X C14X 104.4(16) . . ?
C22 C21 N1 114.6(5) . . ?
C21 C22 C23 107.5(6) . . ?
C24 C23 C22 112.5(7) . . ?
C32 C31 N1 115.9(4) . . ?
C31 C32 C33 110.3(5) . . ?
C34 C33 C32 113.9(7) . . ?
C42 C41 N1 115.2(5) . . ?
C43 C42 C41 109.4(7) . . ?
C44X C43 C42 122.1(14) . . ?
C44 C43 C42 115.7(13) . . ?
N2A O1A N23A 111.4(5) . . ?
C3A N2A O1A 105.8(6) . . ?
N2A C3A N4A 126.6(9) . . ?
N2A C3A C22A 109.0(7) . . ?
N4A C3A C22A 124.4(7) . . ?
C3A N4A C5A 110.0(6) . . ?
N4A C5A N6A 125.9(7) . . ?
N4A C5A C20A 125.2(7) . . ?
N6A C5A C20A 108.9(6) . . ?
N7A N6A C5A 102.4(5) . . ?
N6A N7A N19A 117.9(5) . . ?
N6A N7A C8A 119.5(6) . . ?
N19A N7A C8A 122.5(6) . . ?
C17A C8A C10A 115.7(8) . . ?
C17A C8A N7A 121.4(7) . . ?
C10A C8A N7A 122.9(8) . . ?
C11A C10A F10A 122.0(10) . . ?
C11A C10A C8A 120.4(9) . . ?
F10A C10A C8A 117.6(9) . . ?
C13A C11A C10A 125.6(9) . . ?
C13A C11A F12A 115.3(11) . . ?
C10A C11A F12A 118.8(11) . . ?
C11A C13A C15A 117.1(9) . . ?
C11A C13A F14A 126.1(11) . . ?
C15A C13A F14A 116.8(10) . . ?
F16A C15A C13A 121.0(10) . . ?
F16A C15A C17A 119.8(11) . . ?
C13A C15A C17A 119.0(9) . . ?
F18A C17A C8A 117.3(8) . . ?
F18A C17A C15A 120.6(10) . . ?
C8A C17A C15A 122.0(8) . . ?
C20A N19A N7A 102.4(5) . . ?
N19A C20A N21A 125.9(6) . . ?
N19A C20A C5A 108.4(6) . . ?
N21A C20A C5A 125.7(7) . . ?
C22A N21A C20A 108.6(6) . . ?
N23A C22A N21A 124.6(9) . . ?
N23A C22A C3A 109.4(7) . . ?
N21A C22A C3A 126.0(7) . . ?
C22A N23A O1A 104.4(6) . . ?

loop_
_geom_bond_atom_site_label_1
_geom_bond_atom_site_label_2
_geom_bond_distance
_geom_bond_site_symmetry_2
_geom_bond_publ_flag
N1 C21 1.502(6) . ?
N1 C11 1.520(6) . ?
N1 C31 1.520(6) . ?
N1 C41 1.544(7) . ?
C11 C12 1.491(7) . ?
C12 C13X 1.517(16) . ?
C12 C13 1.524(16) . ?
C13 C14 1.539(19) . ?
C13X C14X 1.524(19) . ?
C21 C22 1.487(7) . ?
C22 C23 1.527(8) . ?
C23 C24 1.481(9) . ?
C31 C32 1.494(7) . ?
C32 C33 1.520(7) . ?
C33 C34 1.482(8) . ?
C41 C42 1.521(8) . ?
C42 C43 1.521(9) . ?
C43 C44X 1.305(15) . ?
C43 C44 1.453(15) . ?
O1A N2A 1.388(7) . ?
O1A N23A 1.432(7) . ?
N2A C3A 1.321(8) . ?
C3A N4A 1.343(8) . ?
C3A C22A 1.462(9) . ?
N4A C5A 1.342(7) . ?
C5A N6A 1.346(7) . ?
C5A C20A 1.434(7) . ?
N6A N7A 1.325(6) . ?
N7A N19A 1.351(6) . ?
N7A C8A 1.401(7) . ?
C8A C17A 1.337(8) . ?
C8A C10A 1.350(10) . ?
F10A C10A 1.322(9) . ?
C10A C11A 1.303(11) . ?
C11A C13A 1.272(11) . ?
C11A F12A 1.374(9) . ?
C13A C15A 1.344(10) . ?
C13A F14A 1.350(8) . ?
C15A F16A 1.309(8) . ?
C15A C17A 1.368(10) . ?
C17A F18A 1.337(8) . ?
N19A C20A 1.338(7) . ?
C20A N21A 1.366(7) . ?
N21A C22A 1.330(8) . ?
C22A N23A 1.321(7) . ?
